data_4022078
loop_
_publ_author_name
'Paul R. Carlier'
'Yiqun Zhang'
'Carla Slebodnick'
'Michael M.-C. Lo'
'Ian D. Williams'

_publ_section_title
;
 Effect of 2,6-Disubstituted Aryl Groups on Acyclic Conformation:
 Preference for an Antiperiplanar Orientation of the Geminal
 and Vicinal Hydrogens
;
_journal_name_full 'Journal of Organic Chemistry'
_journal_page_first 8835
_journal_page_last 8841
_journal_paper_doi 10.1021/jo061495z
_journal_volume 71
_journal_year 2006
_chemical_formula_moiety 'C14 H18 Cl2 O2'
_chemical_formula_sum 'C14 H18 Cl2 O2'
_chemical_formula_weight 289.18
_chemical_name_systematic
; 
 ? 
;
_space_group_IT_number 14
_symmetry_cell_setting monoclinic
_symmetry_space_group_name_Hall '-P 2yn'
_symmetry_space_group_name_H-M 'P 1 21/n 1'
_atom_sites_solution_hydrogens geom
_atom_sites_solution_primary direct
_atom_sites_solution_secondary difmap
_audit_creation_method SHELXL-97
_cell_angle_alpha 90.00
_cell_angle_beta 92.070(4)
_cell_angle_gamma 90.00
_cell_formula_units_Z 4
_cell_length_a 10.8284(4)
_cell_length_b 7.1857(3)
_cell_length_c 18.2382(8)
_cell_measurement_reflns_used 4556
_cell_measurement_temperature 100(2)
_cell_measurement_theta_max 32.09
_cell_measurement_theta_min 4.32
_cell_volume 1418.18(10)
_computing_cell_refinement 'CrysAlis (Oxford Diffraction)'
_computing_data_collection 'CrysAlis (Oxford Diffraction)'
_computing_data_reduction 'CrysAlis (Oxford Diffraction)'
_computing_molecular_graphics 'Bruker SHELXTL'
_computing_publication_material 'Bruker SHELXTL'
_computing_structure_refinement 'SHELXL-97 (Sheldrick, 1997)'
_computing_structure_solution 'SHELXS-97 (Sheldrick, 1990)'
_diffrn_ambient_temperature 100(2)
_diffrn_detector CCD
_diffrn_detector_type 'Oxford Diffraction Sapphire 3 CCD'
_diffrn_measured_fraction_theta_full 0.994
_diffrn_measured_fraction_theta_max 0.994
_diffrn_measurement_device '\k-geometry diffractometer'
_diffrn_measurement_device_type 'Oxford Diffraction Xcalibur'
_diffrn_measurement_method 'phi and omega scans'
_diffrn_radiation_monochromator graphite
_diffrn_radiation_probe x-ray
_diffrn_radiation_type MoK\a
_diffrn_radiation_wavelength 0.71073
_diffrn_reflns_av_R_equivalents 0.0328
_diffrn_reflns_av_sigmaI/netI 0.0655
_diffrn_reflns_limit_h_max 15
_diffrn_reflns_limit_h_min -15
_diffrn_reflns_limit_k_max 10
_diffrn_reflns_limit_k_min -8
_diffrn_reflns_limit_l_max 23
_diffrn_reflns_limit_l_min -25
_diffrn_reflns_number 10385
_diffrn_reflns_theta_full 30.16
_diffrn_reflns_theta_max 30.16
_diffrn_reflns_theta_min 3.91
_diffrn_source 'fine-focus sealed tube'
_diffrn_source_current 40
_diffrn_source_voltage 50
_diffrn_standards_decay_% <2%
_diffrn_standards_interval_count 50
_diffrn_standards_number 2
_exptl_absorpt_coefficient_mu 0.449
_exptl_absorpt_correction_type none
_exptl_crystal_colour colorless
_exptl_crystal_density_diffrn 1.354
_exptl_crystal_density_method 'not measured'
_exptl_crystal_description prism
_exptl_crystal_F_000 608
_exptl_crystal_size_max 0.32
_exptl_crystal_size_mid 0.21
_exptl_crystal_size_min 0.17
_refine_diff_density_max 0.398
_refine_diff_density_min -0.247
_refine_diff_density_rms 0.062
_refine_ls_extinction_method none
_refine_ls_goodness_of_fit_ref 0.863
_refine_ls_hydrogen_treatment constr
_refine_ls_matrix_type full
_refine_ls_number_parameters 168
_refine_ls_number_reflns 4170
_refine_ls_number_restraints 0
_refine_ls_restrained_S_all 0.863
_refine_ls_R_factor_all 0.0605
_refine_ls_R_factor_gt 0.0364
_refine_ls_shift/su_max 0.002
_refine_ls_shift/su_mean 0.000
_refine_ls_structure_factor_coef Fsqd
_refine_ls_weighting_details 'calc w=1/[\s^2^(Fo^2^)+(0.0517P)^2^+0.0000P] where P=(Fo^2^+2Fc^2^)/3'
_refine_ls_weighting_scheme calc
_refine_ls_wR_factor_gt 0.0859
_refine_ls_wR_factor_ref 0.0890
_reflns_number_gt 2501
_reflns_number_total 4170
_reflns_threshold_expression >2sigma(I)
_cod_data_source_file jo061495zsi20060718_110356.cif
_cod_depositor_comments
;
The following automatic conversions were performed:
'_symmetry_cell_setting' value 'Monoclinic' changed to 'monoclinic'
according to '/home/saulius/struct/CIF-dictionaries/cif_core.dic'
dictionary named 'cif_core.dic' version 2.4.1 from 2010-06-29.

Automatic conversion script
Id: cif_fix_enum 1527 2010-12-29 10:47:43Z saulius 
;
_cod_original_sg_symbol_H-M 'P 21/n'
_cod_database_code 4022078

loop_
_symmetry_equiv_pos_as_xyz
'x, y, z'
'-x+1/2, y+1/2, -z+1/2'
'-x, -y, -z'
'x-1/2, -y-1/2, z-1/2'

loop_
_atom_site_label
_atom_site_type_symbol
_atom_site_fract_x
_atom_site_fract_y
_atom_site_fract_z
_atom_site_U_iso_or_equiv
_atom_site_adp_type
_atom_site_occupancy
_atom_site_symmetry_multiplicity
_atom_site_calc_flag
_atom_site_refinement_flags
Cl1 Cl 1.01579(3) 0.09339(5) 0.17193(2) 0.02441(10) Uani 1 1 d .
Cl2 Cl 0.64024(3) 0.40462(5) 0.00487(2) 0.02326(10) Uani 1 1 d .
O1 O 0.68524(9) 0.40070(13) 0.16754(5) 0.0173(2) Uani 1 1 d .
H1 H 0.7365 0.4764 0.1861 0.026 Uiso 1 1 calc R
O2 O 0.60641(9) 0.06406(14) 0.26576(5) 0.0207(2) Uani 1 1 d .
C1 C 0.95417(13) 0.1929(2) 0.09134(8) 0.0188(3) Uani 1 1 d .
C2 C 0.83045(13) 0.2495(2) 0.08740(8) 0.0152(3) Uani 1 1 d .
C3 C 0.79101(13) 0.3238(2) 0.01967(8) 0.0177(3) Uani 1 1 d .
C4 C 0.86713(15) 0.3392(2) -0.03914(8) 0.0221(3) Uani 1 1 d .
H4 H 0.8363 0.3902 -0.0842 0.027 Uiso 1 1 calc R
C5 C 0.98809(15) 0.2804(2) -0.03212(9) 0.0244(4) Uani 1 1 d .
H5 H 1.0408 0.2902 -0.0725 0.029 Uiso 1 1 calc R
C6 C 1.03238(14) 0.2074(2) 0.03332(9) 0.0229(3) Uani 1 1 d .
H6 H 1.1158 0.1674 0.0387 0.027 Uiso 1 1 calc R
C7 C 0.74610(13) 0.2308(2) 0.15188(8) 0.0160(3) Uani 1 1 d .
H7 H 0.7978 0.1943 0.1961 0.019 Uiso 1 1 calc R
C8 C 0.64655(13) 0.08184(19) 0.13875(8) 0.0157(3) Uani 1 1 d .
H8 H 0.5968 0.1128 0.0931 0.019 Uiso 1 1 calc R
C9 C 0.56231(13) 0.08278(19) 0.20398(8) 0.0149(3) Uani 1 1 d .
C10 C 0.42331(13) 0.1001(2) 0.19013(8) 0.0162(3) Uani 1 1 d .
C11 C 0.70402(15) -0.1123(2) 0.13056(9) 0.0222(3) Uani 1 1 d .
H11A H 0.7553 -0.1413 0.1744 0.033 Uiso 1 1 calc R
H11B H 0.7552 -0.1141 0.0874 0.033 Uiso 1 1 calc R
H11C H 0.6382 -0.2052 0.1247 0.033 Uiso 1 1 calc R
C12 C 0.35866(14) 0.0963(2) 0.26276(8) 0.0219(3) Uani 1 1 d .
H12A H 0.3788 -0.0198 0.2887 0.033 Uiso 1 1 calc R
H12B H 0.2691 0.1041 0.2535 0.033 Uiso 1 1 calc R
H12C H 0.3864 0.2024 0.2929 0.033 Uiso 1 1 calc R
C13 C 0.37964(15) -0.0652(2) 0.14214(9) 0.0257(4) Uani 1 1 d .
H13A H 0.4195 -0.0597 0.0948 0.039 Uiso 1 1 calc R
H13B H 0.2898 -0.0591 0.1341 0.039 Uiso 1 1 calc R
H13C H 0.4019 -0.1821 0.1670 0.039 Uiso 1 1 calc R
C14 C 0.39369(14) 0.2835(2) 0.14970(8) 0.0241(4) Uani 1 1 d .
H14A H 0.4268 0.3882 0.1787 0.036 Uiso 1 1 calc R
H14B H 0.3039 0.2969 0.1430 0.036 Uiso 1 1 calc R
H14C H 0.4315 0.2821 0.1017 0.036 Uiso 1 1 calc R

loop_
_atom_site_aniso_label
_atom_site_aniso_U_11
_atom_site_aniso_U_22
_atom_site_aniso_U_33
_atom_site_aniso_U_23
_atom_site_aniso_U_13
_atom_site_aniso_U_12
Cl1 0.01795(18) 0.0270(2) 0.0280(2) 0.00195(17) -0.00383(14) 0.00479(16)
Cl2 0.0227(2) 0.0274(2) 0.01947(19) 0.00395(16) -0.00223(14) 0.00576(16)
O1 0.0166(5) 0.0153(5) 0.0198(5) -0.0044(4) -0.0001(4) 0.0000(4)
O2 0.0188(5) 0.0258(6) 0.0175(5) 0.0048(4) -0.0016(4) 0.0014(4)
C1 0.0194(8) 0.0152(8) 0.0216(8) -0.0012(6) -0.0006(6) -0.0008(6)
C2 0.0160(7) 0.0130(7) 0.0167(7) -0.0020(5) 0.0010(5) -0.0008(5)
C3 0.0180(7) 0.0151(8) 0.0200(8) -0.0022(6) -0.0004(6) -0.0004(6)
C4 0.0307(9) 0.0166(8) 0.0192(8) -0.0012(6) 0.0032(6) -0.0028(7)
C5 0.0290(9) 0.0200(8) 0.0251(8) -0.0054(7) 0.0127(7) -0.0058(7)
C6 0.0169(7) 0.0186(8) 0.0334(9) -0.0057(7) 0.0055(7) -0.0008(6)
C7 0.0160(7) 0.0159(7) 0.0161(7) -0.0001(6) -0.0001(6) 0.0020(6)
C8 0.0143(7) 0.0169(7) 0.0159(7) 0.0003(6) 0.0001(5) 0.0009(6)
C9 0.0175(7) 0.0103(7) 0.0169(7) -0.0006(6) 0.0001(5) -0.0007(6)
C10 0.0127(7) 0.0187(8) 0.0171(7) -0.0002(6) -0.0003(5) -0.0011(6)
C11 0.0214(8) 0.0152(8) 0.0304(9) -0.0016(7) 0.0069(7) 0.0016(6)
C12 0.0164(7) 0.0274(9) 0.0222(8) 0.0010(7) 0.0056(6) 0.0006(7)
C13 0.0204(8) 0.0302(9) 0.0267(8) -0.0070(7) 0.0016(7) -0.0056(7)
C14 0.0199(8) 0.0280(9) 0.0247(8) 0.0065(7) 0.0022(6) 0.0068(7)

loop_
_atom_type_symbol
_atom_type_description
_atom_type_scat_dispersion_real
_atom_type_scat_dispersion_imag
_atom_type_scat_source
C C 0.0033 0.0016 'International Tables Vol C Tables 4.2.6.8 and 6.1.1.4'
H H 0.0000 0.0000 'International Tables Vol C Tables 4.2.6.8 and 6.1.1.4'
O O 0.0106 0.0060 'International Tables Vol C Tables 4.2.6.8 and 6.1.1.4'
Cl Cl 0.1484 0.1585 'International Tables Vol C Tables 4.2.6.8 and 6.1.1.4'

loop_
_geom_angle_atom_site_label_1
_geom_angle_atom_site_label_2
_geom_angle_atom_site_label_3
_geom_angle
C6 C1 C2 123.39(14)
C6 C1 Cl1 116.69(11)
C2 C1 Cl1 119.90(11)
C3 C2 C1 114.68(13)
C3 C2 C7 122.97(12)
C1 C2 C7 122.36(13)
C4 C3 C2 123.04(14)
C4 C3 Cl2 115.77(12)
C2 C3 Cl2 121.19(11)
C5 C4 C3 119.69(14)
C6 C5 C4 119.90(14)
C5 C6 C1 119.29(14)
O1 C7 C2 112.04(11)
O1 C7 C8 107.63(11)
C2 C7 C8 112.33(11)
C9 C8 C7 108.20(11)
C9 C8 C11 109.61(11)
C7 C8 C11 111.36(12)
O2 C9 C10 121.06(13)
O2 C9 C8 119.78(12)
C10 C9 C8 119.12(12)
C12 C10 C9 109.73(12)
C12 C10 C14 109.76(12)
C9 C10 C14 109.71(12)
C12 C10 C13 109.87(12)
C9 C10 C13 108.23(12)
C14 C10 C13 109.51(13)

loop_
_geom_bond_atom_site_label_1
_geom_bond_atom_site_label_2
_geom_bond_distance
Cl1 C1 1.7453(15)
Cl2 C3 1.7446(15)
O1 C7 1.4213(17)
O2 C9 1.2152(16)
C1 C6 1.383(2)
C1 C2 1.399(2)
C2 C3 1.398(2)
C2 C7 1.5207(19)
C3 C4 1.381(2)
C4 C5 1.378(2)
C5 C6 1.374(2)
C7 C8 1.532(2)
C8 C9 1.5250(19)
C8 C11 1.5367(19)
C9 C10 1.5223(19)
C10 C12 1.521(2)
C10 C14 1.538(2)
C10 C13 1.540(2)

loop_
_geom_hbond_atom_site_label_D
_geom_hbond_atom_site_label_H
_geom_hbond_atom_site_label_A
_geom_hbond_distance_DH
_geom_hbond_distance_HA
_geom_hbond_distance_DA
_geom_hbond_angle_DHA
_geom_hbond_site_symmetry_A
O1 H1 O2 0.84 1.99 2.7837(14) 157.8 2_655

loop_
_geom_torsion_atom_site_label_1
_geom_torsion_atom_site_label_2
_geom_torsion_atom_site_label_3
_geom_torsion_atom_site_label_4
_geom_torsion
C6 C1 C2 C3 -0.3(2)
Cl1 C1 C2 C3 -178.79(11)
C6 C1 C2 C7 179.56(14)
Cl1 C1 C2 C7 1.04(19)
C1 C2 C3 C4 0.5(2)
C7 C2 C3 C4 -179.36(14)
C1 C2 C3 Cl2 -179.14(11)
C7 C2 C3 Cl2 1.0(2)
C2 C3 C4 C5 -0.2(2)
Cl2 C3 C4 C5 179.42(12)
C3 C4 C5 C6 -0.3(2)
C4 C5 C6 C1 0.5(2)
C2 C1 C6 C5 -0.2(2)
Cl1 C1 C6 C5 178.39(12)
C3 C2 C7 O1 -51.58(18)
C1 C2 C7 O1 128.60(14)
C3 C2 C7 C8 69.72(17)
C1 C2 C7 C8 -110.10(15)
O1 C7 C8 C9 -52.59(14)
C2 C7 C8 C9 -176.38(11)
O1 C7 C8 C11 -173.12(11)
C2 C7 C8 C11 63.09(15)
C7 C8 C9 O2 -54.96(16)
C11 C8 C9 O2 66.66(17)
C7 C8 C9 C10 127.30(13)
C11 C8 C9 C10 -111.09(14)
O2 C9 C10 C12 1.84(18)
C8 C9 C10 C12 179.56(12)
O2 C9 C10 C14 122.51(15)
C8 C9 C10 C14 -59.77(16)
O2 C9 C10 C13 -118.05(15)
C8 C9 C10 C13 59.67(16)
